data_7228989
loop_
_publ_author_name
'Yan, Qing'
'Tsutsumi, Ken'
'Nomura, Kotohiro'

_publ_section_title
;
 Synthesis and structural analysis of aryloxo-modified trinuclear
 half-titanocenes, and their use as catalyst precursors for ethylene
 polymerisation
;
_journal_issue 66
_journal_name_full 'RSC Adv.'
_journal_page_first 41345
_journal_paper_doi 10.1039/C7RA07581B
_journal_volume 7
_journal_year 2017
_chemical_formula_moiety 'C75 H111 Cl6 N O3 Ti3'
_chemical_formula_sum 'C75 H111 Cl6 N O3 Ti3'
_chemical_formula_weight 1431.12
_chemical_properties_physical ', Air-sensitive,Moisture-sensitive'
_space_group_crystal_system monoclinic
_space_group_IT_number 14
_space_group_name_Hall '-P 2yn'
_space_group_name_H-M_alt 'P 1 21/n 1'
_symmetry_space_group_name_Hall '-P 2yn'
_symmetry_space_group_name_H-M 'P 1 21/n 1'
_atom_sites_solution_hydrogens geom
_atom_sites_solution_primary direct
_atom_sites_solution_secondary difmap
_audit_update_record
;
2017-05-12 deposited with the CCDC.
2017-08-17 downloaded from the CCDC.
;
_cell_angle_alpha 90.0000
_cell_angle_beta 94.814(4)
_cell_angle_gamma 90.0000
_cell_formula_units_Z 4
_cell_length_a 17.5836(9)
_cell_length_b 22.4075(10)
_cell_length_c 21.6663(10)
_cell_measurement_reflns_used 8223
_cell_measurement_temperature 93
_cell_measurement_theta_max 30.92
_cell_measurement_theta_min 1.84
_cell_volume 8506.5(7)
_computing_cell_refinement 'CrysAlisPro 1.171.38.41 (Rigaku OD, 2015)'
_computing_data_collection 'CrysAlisPro 1.171.38.41 (Rigaku OD, 2015)'
_computing_data_reduction 'CrysAlisPro 1.171.38.41 (Rigaku OD, 2015)'
_computing_molecular_graphics 'CrystalStructure 4.2'
_computing_publication_material 'CrystalStructure 4.2 (Rigaku, 2015)'
_computing_structure_refinement 'SHELXL Version 2014/7 (Sheldrick, 2008)'
_computing_structure_solution 'SHELXT (Sheldrick, 2014)'
_diffrn_ambient_temperature 93
_diffrn_detector_area_resol_mean 13.653
_diffrn_measured_fraction_theta_full 0.999
_diffrn_measured_fraction_theta_max 0.999
_diffrn_measurement_device_type 'Rigaku XtaLAB mini'
_diffrn_measurement_method \w
_diffrn_radiation_type 'Mo K\a'
_diffrn_radiation_wavelength 0.71073
_diffrn_reflns_av_R_equivalents 0.1354
_diffrn_reflns_Laue_measured_fraction_full 0.999
_diffrn_reflns_Laue_measured_fraction_max 0.999
_diffrn_reflns_limit_h_max 22
_diffrn_reflns_limit_h_min -22
_diffrn_reflns_limit_k_max 29
_diffrn_reflns_limit_k_min -29
_diffrn_reflns_limit_l_max 28
_diffrn_reflns_limit_l_min -28
_diffrn_reflns_number 89388
_diffrn_reflns_point_group_measured_fraction_full 0.999
_diffrn_reflns_point_group_measured_fraction_max 0.999
_diffrn_reflns_theta_full 25.242
_diffrn_reflns_theta_max 27.499
_diffrn_reflns_theta_min 2.599
_diffrn_standards_number 0
_exptl_absorpt_coefficient_mu 0.503
_exptl_absorpt_correction_T_max 0.951
_exptl_absorpt_correction_T_min 0.929
_exptl_absorpt_correction_type multi-scan
_exptl_absorpt_process_details
;
CrysAlisPro 1.171.38.41 (Rigaku Oxford Diffraction, 2015)
Empirical absorption correction using spherical harmonics,
 implemented in SCALE3 ABSPACK scaling algorithm.
;
_exptl_crystal_colour red
_exptl_crystal_density_diffrn 1.117
_exptl_crystal_density_method 'not measured'
_exptl_crystal_description block
_exptl_crystal_F_000 3040.00
_exptl_crystal_size_max 0.230
_exptl_crystal_size_mid 0.190
_exptl_crystal_size_min 0.100
_platon_squeeze_details ' ?'
_refine_diff_density_max 1.23
_refine_diff_density_min -0.55
_refine_ls_extinction_method none
_refine_ls_goodness_of_fit_ref 0.945
_refine_ls_hydrogen_treatment constr
_refine_ls_number_parameters 793
_refine_ls_number_reflns 19531
_refine_ls_number_restraints 48
_refine_ls_R_factor_all 0.1382
_refine_ls_R_factor_gt 0.0757
_refine_ls_shift/su_max 0.001
_refine_ls_structure_factor_coef Fsqd
_refine_ls_weighting_details 'w = 1/[\s^2^(Fo^2^)+(0.1099P)^2^] where P=(Fo^2^+2Fc^2^)/3'
_refine_ls_weighting_scheme calc
_refine_ls_wR_factor_gt 0.1910
_refine_ls_wR_factor_ref 0.2209
_reflns_Friedel_coverage 0.000
_reflns_number_gt 10706
_reflns_number_total 19531
_reflns_threshold_expression F^2^>2.0\s(F^2^)
_cod_data_source_file c7ra07581b2.cif
_cod_data_source_block Ti5
_cod_database_code 7228989

loop_
_space_group_symop_id
_space_group_symop_operation_xyz
1 +X,+Y,+Z
2 1/2-X,1/2+Y,1/2-Z
3 -X,-Y,-Z
4 -1/2+X,-1/2-Y,-1/2+Z

loop_
_atom_site_label
_atom_site_type_symbol
_atom_site_fract_x
_atom_site_fract_y
_atom_site_fract_z
_atom_site_U_iso_or_equiv
_atom_site_adp_type
_atom_site_occupancy
_atom_site_site_symmetry_order
_atom_site_calc_flag
_atom_site_refinement_flags_posn
_atom_site_refinement_flags_adp
Ti1 Ti 0.48107(4) 0.07514(3) 0.25411(4) 0.01671(18) Uani 1 1 d . .
Ti2 Ti 0.65054(5) 0.29990(4) 0.47561(4) 0.01875(19) Uani 1 1 d . .
Ti3 Ti 0.81685(4) 0.25585(3) 0.19045(4) 0.01815(19) Uani 1 1 d . .
Cl1 Cl 0.58178(7) 0.09334(5) 0.32349(5) 0.0284(3) Uani 1 1 d . .
Cl2 Cl 0.42210(7) 0.00010(5) 0.30188(6) 0.0286(3) Uani 1 1 d . .
Cl3 Cl 0.70457(7) 0.23047(5) 0.41751(5) 0.0266(3) Uani 1 1 d . .
Cl4 Cl 0.75169(7) 0.33116(6) 0.53902(6) 0.0312(3) Uani 1 1 d . .
Cl5 Cl 0.88700(7) 0.19674(5) 0.13181(6) 0.0296(3) Uani 1 1 d . .
Cl6 Cl 0.78373(7) 0.19132(5) 0.26341(6) 0.0263(3) Uani 1 1 d . .
O1 O 0.42014(16) 0.13792(12) 0.26351(13) 0.0175(6) Uani 1 1 d . .
O2 O 0.63557(17) 0.36217(13) 0.42411(13) 0.0200(7) Uani 1 1 d . .
O3 O 0.73059(16) 0.26516(13) 0.14145(13) 0.0182(7) Uani 1 1 d . .
N1 N 0.54732(19) 0.29758(15) 0.25114(16) 0.0161(8) Uani 1 1 d . .
C1 C 0.5093(2) 0.23923(18) 0.2472(2) 0.0167(9) Uani 1 1 d . .
H1A H 0.5346 0.2122 0.2787 0.020 Uiso 1 1 calc R U
H1B H 0.5146 0.2216 0.2059 0.020 Uiso 1 1 calc R U
C2 C 0.4263(2) 0.24401(18) 0.25743(19) 0.0161(9) Uani 1 1 d . .
C3 C 0.3826(3) 0.19179(19) 0.26434(19) 0.0190(9) Uani 1 1 d . .
C4 C 0.3034(2) 0.19508(18) 0.27205(19) 0.0156(9) Uani 1 1 d . .
C5 C 0.2728(3) 0.2523(2) 0.2748(2) 0.0209(10) Uani 1 1 d . .
H5 H 0.2200 0.2558 0.2804 0.025 Uiso 1 1 calc R U
C6 C 0.3141(3) 0.3043(2) 0.2698(2) 0.0223(10) Uani 1 1 d . .
C7 C 0.3912(3) 0.2986(2) 0.2599(2) 0.0223(10) Uani 1 1 d . .
H7 H 0.4203 0.3336 0.2547 0.027 Uiso 1 1 calc R U
C8 C 0.2797(3) 0.3672(2) 0.2740(2) 0.0259(11) Uani 1 1 d . .
C9 C 0.2893(3) 0.4024(2) 0.2144(3) 0.0409(14) Uani 1 1 d . .
H9A H 0.3435 0.4043 0.2072 0.049 Uiso 1 1 calc R U
H9B H 0.2611 0.3824 0.1793 0.049 Uiso 1 1 calc R U
H9C H 0.2694 0.4429 0.2185 0.049 Uiso 1 1 calc R U
C10 C 0.3219(3) 0.4003(2) 0.3291(3) 0.0449(16) Uani 1 1 d . .
H10A H 0.3766 0.4018 0.3235 0.054 Uiso 1 1 calc R U
H10B H 0.3020 0.4410 0.3313 0.054 Uiso 1 1 calc R U
H10C H 0.3140 0.3791 0.3676 0.054 Uiso 1 1 calc R U
C11 C 0.1958(3) 0.3653(2) 0.2833(3) 0.0361(13) Uani 1 1 d . .
H11A H 0.1881 0.3431 0.3212 0.043 Uiso 1 1 calc R U
H11B H 0.1766 0.4061 0.2870 0.043 Uiso 1 1 calc R U
H11C H 0.1682 0.3456 0.2478 0.043 Uiso 1 1 calc R U
C12 C 0.2541(2) 0.1399(2) 0.2804(2) 0.0212(10) Uani 1 1 d . .
C13 C 0.2594(3) 0.0969(2) 0.2252(2) 0.0246(10) Uani 1 1 d . .
H13A H 0.2277 0.0617 0.2308 0.030 Uiso 1 1 calc R U
H13B H 0.2414 0.1172 0.1866 0.030 Uiso 1 1 calc R U
H13C H 0.3126 0.0845 0.2230 0.030 Uiso 1 1 calc R U
C14 C 0.2807(3) 0.1084(2) 0.3415(2) 0.0314(12) Uani 1 1 d . .
H14A H 0.2490 0.0731 0.3467 0.038 Uiso 1 1 calc R U
H14B H 0.3341 0.0962 0.3406 0.038 Uiso 1 1 calc R U
H14C H 0.2760 0.1358 0.3762 0.038 Uiso 1 1 calc R U
C15 C 0.1693(3) 0.1558(2) 0.2819(2) 0.0288(11) Uani 1 1 d . .
H15A H 0.1398 0.1194 0.2872 0.035 Uiso 1 1 calc R U
H15B H 0.1630 0.1831 0.3165 0.035 Uiso 1 1 calc R U
H15C H 0.1510 0.1752 0.2429 0.035 Uiso 1 1 calc R U
C16 C 0.4784(2) 0.09386(18) 0.1473(2) 0.0175(9) Uani 1 1 d . .
C17 C 0.5569(3) 0.09116(19) 0.1696(2) 0.0194(10) Uani 1 1 d . .
C18 C 0.5738(3) 0.03206(19) 0.1910(2) 0.0200(10) Uani 1 1 d . .
C19 C 0.5068(3) -0.00175(19) 0.1811(2) 0.0219(10) Uani 1 1 d . .
C20 C 0.4473(3) 0.03569(19) 0.1549(2) 0.0190(9) Uani 1 1 d . .
C21 C 0.4371(3) 0.1461(2) 0.1173(2) 0.0245(10) Uani 1 1 d . .
H21A H 0.4714 0.1806 0.1181 0.029 Uiso 1 1 calc R U
H21B H 0.4201 0.1362 0.0743 0.029 Uiso 1 1 calc R U
H21C H 0.3926 0.1557 0.1399 0.029 Uiso 1 1 calc R U
C22 C 0.6163(3) 0.1392(2) 0.1662(2) 0.0270(11) Uani 1 1 d . .
H22A H 0.5918 0.1760 0.1501 0.032 Uiso 1 1 calc R U
H22B H 0.6412 0.1466 0.2077 0.032 Uiso 1 1 calc R U
H22C H 0.6545 0.1264 0.1385 0.032 Uiso 1 1 calc R U
C23 C 0.6503(3) 0.0107(2) 0.2144(2) 0.0299(12) Uani 1 1 d . .
H23A H 0.6862 0.0443 0.2166 0.036 Uiso 1 1 calc R U
H23B H 0.6479 -0.0065 0.2558 0.036 Uiso 1 1 calc R U
H23C H 0.6675 -0.0198 0.1863 0.036 Uiso 1 1 calc R U
C24 C 0.4998(3) -0.0676(2) 0.1921(2) 0.0314(12) Uani 1 1 d . .
H24A H 0.4470 -0.0802 0.1815 0.038 Uiso 1 1 calc R U
H24B H 0.5336 -0.0892 0.1661 0.038 Uiso 1 1 calc R U
H24C H 0.5144 -0.0765 0.2358 0.038 Uiso 1 1 calc R U
C25 C 0.3692(3) 0.0163(2) 0.1314(2) 0.0316(12) Uani 1 1 d . .
H25A H 0.3396 0.0510 0.1158 0.038 Uiso 1 1 calc R U
H25B H 0.3727 -0.0126 0.0978 0.038 Uiso 1 1 calc R U
H25C H 0.3439 -0.0024 0.1651 0.038 Uiso 1 1 calc R U
C26 C 0.5634(2) 0.31545(18) 0.31551(19) 0.0160(9) Uani 1 1 d . .
H26A H 0.6081 0.2928 0.3338 0.019 Uiso 1 1 calc R U
H26B H 0.5191 0.3050 0.3388 0.019 Uiso 1 1 calc R U
C27 C 0.5791(2) 0.38069(19) 0.32259(19) 0.0177(9) Uani 1 1 d . .
C28 C 0.6162(2) 0.40291(19) 0.3783(2) 0.0176(9) Uani 1 1 d . .
C29 C 0.6340(3) 0.4643(2) 0.3850(2) 0.0241(10) Uani 1 1 d . .
C30 C 0.6126(3) 0.5009(2) 0.3342(2) 0.0269(11) Uani 1 1 d . .
H30 H 0.6239 0.5423 0.3378 0.032 Uiso 1 1 calc R U
C31 C 0.5759(3) 0.4806(2) 0.2789(2) 0.0232(10) Uani 1 1 d . .
C32 C 0.5598(3) 0.4203(2) 0.2749(2) 0.0227(10) Uani 1 1 d . .
H32 H 0.5342 0.4053 0.2377 0.027 Uiso 1 1 calc R U
C33 C 0.5580(3) 0.5239(2) 0.2246(2) 0.0347(11) Uani 1 1 d . U
C34 C 0.5066(5) 0.4986(3) 0.1751(4) 0.089(2) Uani 1 1 d . U
H34A H 0.5258 0.4595 0.1634 0.106 Uiso 1 1 calc R U
H34B H 0.4556 0.4940 0.1896 0.106 Uiso 1 1 calc R U
H34C H 0.5039 0.5253 0.1392 0.106 Uiso 1 1 calc R U
C35 C 0.6333(4) 0.5387(4) 0.1950(4) 0.077(2) Uani 1 1 d . U
H35A H 0.6701 0.5559 0.2265 0.092 Uiso 1 1 calc R U
H35B H 0.6545 0.5020 0.1787 0.092 Uiso 1 1 calc R U
H35C H 0.6228 0.5673 0.1612 0.092 Uiso 1 1 calc R U
C36 C 0.5328(4) 0.5832(3) 0.2450(3) 0.0555(16) Uani 1 1 d . U
H36A H 0.5692 0.5981 0.2782 0.067 Uiso 1 1 calc R U
H36B H 0.5304 0.6110 0.2100 0.067 Uiso 1 1 calc R U
H36C H 0.4822 0.5797 0.2604 0.067 Uiso 1 1 calc R U
C37 C 0.6765(3) 0.4900(2) 0.4438(2) 0.0294(12) Uani 1 1 d . .
C38 C 0.7578(3) 0.4630(2) 0.4510(2) 0.0365(13) Uani 1 1 d . .
H38A H 0.7542 0.4194 0.4534 0.044 Uiso 1 1 calc R U
H38B H 0.7852 0.4741 0.4152 0.044 Uiso 1 1 calc R U
H38C H 0.7853 0.4783 0.4889 0.044 Uiso 1 1 calc R U
C39 C 0.6872(4) 0.5576(2) 0.4404(3) 0.0502(17) Uani 1 1 d . .
H39A H 0.7145 0.5675 0.4042 0.060 Uiso 1 1 calc R U
H39B H 0.6372 0.5771 0.4369 0.060 Uiso 1 1 calc R U
H39C H 0.7168 0.5715 0.4780 0.060 Uiso 1 1 calc R U
C40 C 0.6338(3) 0.4761(2) 0.5008(2) 0.0363(13) Uani 1 1 d . .
H40A H 0.6264 0.4329 0.5039 0.044 Uiso 1 1 calc R U
H40B H 0.6637 0.4904 0.5381 0.044 Uiso 1 1 calc R U
H40C H 0.5841 0.4961 0.4970 0.044 Uiso 1 1 calc R U
C41 C 0.5240(2) 0.3028(2) 0.5018(2) 0.0186(9) Uani 1 1 d . .
C42 C 0.5354(3) 0.2454(2) 0.4776(2) 0.0229(10) Uani 1 1 d . .
C43 C 0.5896(3) 0.2152(2) 0.5178(2) 0.0270(11) Uani 1 1 d . .
C44 C 0.6129(3) 0.2536(2) 0.5677(2) 0.0256(11) Uani 1 1 d . .
C45 C 0.5724(3) 0.3082(2) 0.5572(2) 0.0216(10) Uani 1 1 d . .
C46 C 0.4679(3) 0.3486(2) 0.4756(2) 0.0274(11) Uani 1 1 d . .
H46A H 0.4717 0.3845 0.5014 0.033 Uiso 1 1 calc R U
H46B H 0.4793 0.3587 0.4333 0.033 Uiso 1 1 calc R U
H46C H 0.4161 0.3323 0.4748 0.033 Uiso 1 1 calc R U
C47 C 0.4906(3) 0.2166(2) 0.4230(2) 0.0303(12) Uani 1 1 d . .
H47A H 0.4565 0.2463 0.4020 0.036 Uiso 1 1 calc R U
H47B H 0.5258 0.2014 0.3940 0.036 Uiso 1 1 calc R U
H47C H 0.4602 0.1836 0.4375 0.036 Uiso 1 1 calc R U
C48 C 0.6144(3) 0.1513(2) 0.5117(3) 0.0387(14) Uani 1 1 d . .
H48A H 0.6526 0.1414 0.5457 0.046 Uiso 1 1 calc R U
H48B H 0.5701 0.1249 0.5134 0.046 Uiso 1 1 calc R U
H48C H 0.6365 0.1459 0.4720 0.046 Uiso 1 1 calc R U
C49 C 0.6678(3) 0.2377(2) 0.6211(2) 0.0375(13) Uani 1 1 d . .
H49A H 0.6744 0.2719 0.6493 0.045 Uiso 1 1 calc R U
H49B H 0.6481 0.2036 0.6432 0.045 Uiso 1 1 calc R U
H49C H 0.7171 0.2272 0.6060 0.045 Uiso 1 1 calc R U
C50 C 0.5755(3) 0.3598(2) 0.6017(2) 0.0280(11) Uani 1 1 d . .
H50A H 0.6141 0.3518 0.6360 0.034 Uiso 1 1 calc R U
H50B H 0.5889 0.3963 0.5802 0.034 Uiso 1 1 calc R U
H50C H 0.5256 0.3648 0.6180 0.034 Uiso 1 1 calc R U
C51 C 0.6181(2) 0.2962(2) 0.21945(19) 0.0172(9) Uani 1 1 d . .
H51A H 0.6468 0.2594 0.2315 0.021 Uiso 1 1 calc R U
H51B H 0.6502 0.3308 0.2333 0.021 Uiso 1 1 calc R U
C52 C 0.6034(2) 0.29802(18) 0.1498(2) 0.0176(9) Uani 1 1 d . .
C53 C 0.6614(2) 0.28179(18) 0.11246(19) 0.0150(9) Uani 1 1 d . .
C54 C 0.6479(3) 0.28041(19) 0.0472(2) 0.0199(10) Uani 1 1 d . .
C55 C 0.5756(3) 0.2987(2) 0.0226(2) 0.0239(10) Uani 1 1 d . .
H55 H 0.5655 0.2990 -0.0212 0.029 Uiso 1 1 calc R U
C56 C 0.5174(3) 0.3165(2) 0.0587(2) 0.0215(10) Uani 1 1 d . .
C57 C 0.5326(2) 0.31592(19) 0.1229(2) 0.0184(9) Uani 1 1 d . .
H57 H 0.4941 0.3279 0.1485 0.022 Uiso 1 1 calc R U
C58 C 0.4393(3) 0.3345(3) 0.0277(2) 0.0359(11) Uani 1 1 d . U
C59 C 0.3857(4) 0.3551(4) 0.0717(3) 0.0699(19) Uani 1 1 d . U
H59A H 0.3797 0.3241 0.1028 0.084 Uiso 1 1 calc R U
H59B H 0.4055 0.3915 0.0923 0.084 Uiso 1 1 calc R U
H59C H 0.3360 0.3635 0.0494 0.084 Uiso 1 1 calc R U
C60 C 0.4068(4) 0.2787(3) -0.0072(4) 0.0734(19) Uani 1 1 d . U
H60A H 0.4427 0.2652 -0.0364 0.088 Uiso 1 1 calc R U
H60B H 0.3990 0.2468 0.0226 0.088 Uiso 1 1 calc R U
H60C H 0.3579 0.2887 -0.0299 0.088 Uiso 1 1 calc R U
C61 C 0.4479(4) 0.3833(4) -0.0203(4) 0.081(2) Uani 1 1 d . U
H61A H 0.4836 0.3700 -0.0499 0.097 Uiso 1 1 calc R U
H61B H 0.3981 0.3916 -0.0423 0.097 Uiso 1 1 calc R U
H61C H 0.4676 0.4197 0.0006 0.097 Uiso 1 1 calc R U
C62 C 0.7066(3) 0.2574(2) 0.0040(2) 0.0238(10) Uani 1 1 d . .
C63 C 0.7233(3) 0.1920(2) 0.0188(2) 0.0290(11) Uani 1 1 d . .
H63A H 0.7426 0.1881 0.0624 0.035 Uiso 1 1 calc R U
H63B H 0.6764 0.1686 0.0112 0.035 Uiso 1 1 calc R U
H63C H 0.7618 0.1772 -0.0076 0.035 Uiso 1 1 calc R U
C64 C 0.6769(3) 0.2616(2) -0.0640(2) 0.0354(13) Uani 1 1 d . .
H64A H 0.6657 0.3033 -0.0747 0.042 Uiso 1 1 calc R U
H64B H 0.7157 0.2463 -0.0898 0.042 Uiso 1 1 calc R U
H64C H 0.6302 0.2377 -0.0711 0.042 Uiso 1 1 calc R U
C65 C 0.7804(3) 0.2951(2) 0.0120(2) 0.0312(12) Uani 1 1 d . .
H65A H 0.8013 0.2936 0.0553 0.037 Uiso 1 1 calc R U
H65B H 0.8178 0.2790 -0.0146 0.037 Uiso 1 1 calc R U
H65C H 0.7687 0.3366 0.0004 0.037 Uiso 1 1 calc R U
C66 C 0.8344(3) 0.35913(19) 0.1985(2) 0.0249(11) Uani 1 1 d . .
C67 C 0.9019(3) 0.3349(2) 0.1767(2) 0.0299(12) Uani 1 1 d . .
C68 C 0.9374(3) 0.2989(2) 0.2250(3) 0.0316(12) Uani 1 1 d . .
C69 C 0.8933(3) 0.3000(2) 0.2751(2) 0.0244(10) Uani 1 1 d . .
C70 C 0.8291(2) 0.33754(19) 0.2603(2) 0.0194(10) Uani 1 1 d . .
C71 C 0.7811(3) 0.4016(2) 0.1638(3) 0.0394(14) Uani 1 1 d . .
H71A H 0.7391 0.4114 0.1890 0.047 Uiso 1 1 calc R U
H71B H 0.8087 0.4381 0.1547 0.047 Uiso 1 1 calc R U
H71C H 0.7606 0.3831 0.1250 0.047 Uiso 1 1 calc R U
C72 C 0.9343(4) 0.3493(3) 0.1179(3) 0.0572(19) Uani 1 1 d . .
H72A H 0.9811 0.3262 0.1146 0.069 Uiso 1 1 calc R U
H72B H 0.8972 0.3394 0.0831 0.069 Uiso 1 1 calc R U
H72C H 0.9462 0.3920 0.1168 0.069 Uiso 1 1 calc R U
C73 C 1.0117(3) 0.2651(3) 0.2249(3) 0.061(2) Uani 1 1 d . .
H73A H 1.0330 0.2705 0.1849 0.073 Uiso 1 1 calc R U
H73B H 1.0479 0.2802 0.2581 0.073 Uiso 1 1 calc R U
H73C H 1.0025 0.2225 0.2316 0.073 Uiso 1 1 calc R U
C74 C 0.9115(4) 0.2723(2) 0.3372(3) 0.0443(15) Uani 1 1 d . .
H74A H 0.8699 0.2803 0.3635 0.053 Uiso 1 1 calc R U
H74B H 0.9175 0.2291 0.3325 0.053 Uiso 1 1 calc R U
H74C H 0.9591 0.2894 0.3565 0.053 Uiso 1 1 calc R U
C75 C 0.7737(3) 0.3559(2) 0.3049(2) 0.0316(12) Uani 1 1 d . .
H75A H 0.7346 0.3817 0.2839 0.038 Uiso 1 1 calc R U
H75B H 0.7494 0.3204 0.3209 0.038 Uiso 1 1 calc R U
H75C H 0.8006 0.3778 0.3393 0.038 Uiso 1 1 calc R U

loop_
_atom_site_aniso_label
_atom_site_aniso_U_11
_atom_site_aniso_U_22
_atom_site_aniso_U_33
_atom_site_aniso_U_23
_atom_site_aniso_U_13
_atom_site_aniso_U_12
Ti1 0.0195(4) 0.0149(4) 0.0157(4) 0.0001(3) 0.0013(3) 0.0019(3)
Ti2 0.0202(4) 0.0212(4) 0.0148(4) 0.0003(3) 0.0015(3) 0.0000(3)
Ti3 0.0163(4) 0.0178(4) 0.0202(4) -0.0023(3) 0.0006(3) 0.0010(3)
Cl1 0.0267(6) 0.0328(7) 0.0242(6) -0.0041(5) -0.0066(5) 0.0065(5)
Cl2 0.0373(7) 0.0214(6) 0.0281(6) 0.0060(5) 0.0094(5) -0.0002(5)
Cl3 0.0271(6) 0.0297(6) 0.0238(6) -0.0014(5) 0.0059(5) 0.0069(5)
Cl4 0.0272(6) 0.0423(7) 0.0229(6) 0.0016(5) -0.0050(5) -0.0042(5)
Cl5 0.0252(6) 0.0289(6) 0.0346(7) -0.0112(5) 0.0018(5) 0.0073(5)
Cl6 0.0258(6) 0.0235(6) 0.0286(6) 0.0059(5) -0.0035(5) -0.0033(5)
O1 0.0164(15) 0.0158(15) 0.0207(16) 0.0007(12) 0.0034(13) 0.0004(12)
O2 0.0239(17) 0.0203(16) 0.0156(15) -0.0012(13) 0.0010(13) -0.0018(13)
O3 0.0183(16) 0.0170(16) 0.0198(16) 0.0011(12) 0.0040(13) 0.0004(12)
N1 0.0132(18) 0.0169(18) 0.0181(19) -0.0023(15) 0.0012(15) -0.0013(15)
C1 0.016(2) 0.012(2) 0.022(2) -0.0028(17) -0.0008(18) 0.0006(17)
C2 0.015(2) 0.015(2) 0.017(2) -0.0021(17) 0.0003(18) 0.0002(17)
C3 0.024(2) 0.022(2) 0.010(2) -0.0015(17) 0.0001(18) 0.0047(19)
C4 0.017(2) 0.018(2) 0.013(2) -0.0006(17) 0.0028(17) -0.0007(18)
C5 0.018(2) 0.026(3) 0.018(2) 0.0009(19) -0.0008(18) 0.0037(19)
C6 0.022(2) 0.020(2) 0.025(3) -0.0043(19) 0.001(2) 0.0060(19)
C7 0.020(2) 0.019(2) 0.028(3) -0.004(2) 0.002(2) -0.0003(19)
C8 0.024(3) 0.018(2) 0.036(3) -0.008(2) 0.007(2) 0.005(2)
C9 0.043(3) 0.026(3) 0.054(4) 0.004(3) 0.007(3) 0.016(3)
C10 0.044(3) 0.032(3) 0.056(4) -0.026(3) -0.011(3) 0.014(3)
C11 0.023(3) 0.029(3) 0.056(4) -0.010(3) 0.005(3) 0.011(2)
C12 0.014(2) 0.026(2) 0.025(2) -0.002(2) 0.0051(19) -0.0018(19)
C13 0.022(2) 0.022(2) 0.030(3) -0.006(2) -0.003(2) -0.0032(19)
C14 0.029(3) 0.034(3) 0.032(3) 0.007(2) 0.005(2) 0.002(2)
C15 0.022(3) 0.035(3) 0.030(3) 0.000(2) 0.004(2) 0.004(2)
C16 0.020(2) 0.015(2) 0.017(2) 0.0001(17) 0.0020(18) 0.0030(18)
C17 0.023(2) 0.019(2) 0.017(2) -0.0042(18) 0.0064(19) 0.0046(19)
C18 0.021(2) 0.018(2) 0.021(2) 0.0014(18) 0.0038(19) 0.0090(19)
C19 0.034(3) 0.016(2) 0.017(2) -0.0016(18) 0.006(2) 0.003(2)
C20 0.023(2) 0.019(2) 0.015(2) -0.0011(18) 0.0023(19) 0.0002(19)
C21 0.030(3) 0.022(2) 0.020(2) 0.0024(19) -0.002(2) 0.006(2)
C22 0.020(2) 0.026(3) 0.036(3) 0.002(2) 0.012(2) 0.000(2)
C23 0.026(3) 0.027(3) 0.036(3) 0.002(2) 0.002(2) 0.015(2)
C24 0.047(3) 0.018(2) 0.030(3) -0.002(2) 0.009(2) 0.003(2)
C25 0.032(3) 0.033(3) 0.029(3) -0.010(2) -0.001(2) 0.000(2)
C26 0.016(2) 0.018(2) 0.013(2) -0.0024(17) 0.0002(17) -0.0023(17)
C27 0.017(2) 0.021(2) 0.016(2) -0.0038(18) 0.0028(18) -0.0001(18)
C28 0.021(2) 0.016(2) 0.017(2) 0.0013(17) 0.0046(18) -0.0021(18)
C29 0.036(3) 0.019(2) 0.018(2) -0.0033(19) 0.002(2) -0.005(2)
C30 0.045(3) 0.011(2) 0.025(3) -0.0048(19) 0.007(2) -0.002(2)
C31 0.033(3) 0.020(2) 0.017(2) -0.0011(19) 0.003(2) 0.000(2)
C32 0.025(2) 0.022(2) 0.020(2) -0.0014(19) -0.003(2) 0.005(2)
C33 0.055(3) 0.022(2) 0.025(3) 0.0075(19) -0.005(2) 0.004(2)
C34 0.137(5) 0.049(3) 0.069(4) 0.010(3) -0.056(4) -0.018(4)
C35 0.077(3) 0.084(5) 0.074(4) 0.037(4) 0.030(3) 0.023(3)
C36 0.074(4) 0.042(3) 0.047(3) 0.003(2) -0.013(3) 0.029(3)
C37 0.052(3) 0.016(2) 0.020(2) -0.0043(19) 0.003(2) -0.011(2)
C38 0.047(3) 0.035(3) 0.026(3) 0.003(2) -0.005(3) -0.026(3)
C39 0.098(5) 0.023(3) 0.029(3) -0.007(2) -0.002(3) -0.017(3)
C40 0.058(4) 0.029(3) 0.022(3) -0.008(2) 0.003(3) -0.006(3)
C41 0.016(2) 0.024(2) 0.016(2) 0.0042(18) 0.0037(18) -0.0029(18)
C42 0.028(3) 0.023(2) 0.020(2) -0.0023(19) 0.012(2) -0.002(2)
C43 0.036(3) 0.019(2) 0.027(3) 0.004(2) 0.009(2) -0.001(2)
C44 0.028(3) 0.032(3) 0.018(2) 0.010(2) 0.009(2) 0.005(2)
C45 0.025(2) 0.023(2) 0.018(2) 0.0017(19) 0.009(2) 0.000(2)
C46 0.018(2) 0.033(3) 0.032(3) -0.002(2) 0.003(2) 0.002(2)
C47 0.033(3) 0.031(3) 0.028(3) 0.001(2) 0.008(2) -0.015(2)
C48 0.054(4) 0.026(3) 0.038(3) 0.007(2) 0.018(3) 0.006(3)
C49 0.039(3) 0.043(3) 0.031(3) 0.013(2) 0.006(3) 0.012(3)
C50 0.036(3) 0.037(3) 0.011(2) 0.000(2) 0.003(2) 0.002(2)
C51 0.016(2) 0.021(2) 0.014(2) -0.0022(17) 0.0006(18) 0.0020(18)
C52 0.018(2) 0.013(2) 0.021(2) 0.0024(17) -0.0058(19) -0.0006(17)
C53 0.015(2) 0.014(2) 0.016(2) 0.0013(17) 0.0005(18) -0.0018(17)
C54 0.029(3) 0.014(2) 0.017(2) 0.0029(17) -0.001(2) 0.0015(19)
C55 0.033(3) 0.025(3) 0.014(2) 0.0034(19) 0.002(2) -0.003(2)
C56 0.021(2) 0.020(2) 0.022(2) 0.0017(19) -0.004(2) -0.0007(19)
C57 0.016(2) 0.020(2) 0.018(2) -0.0015(18) -0.0007(18) 0.0013(18)
C58 0.022(3) 0.054(3) 0.029(3) 0.0081(19) -0.0103(19) 0.007(2)
C59 0.047(4) 0.109(5) 0.053(3) -0.003(3) 0.002(3) 0.030(4)
C60 0.058(4) 0.079(3) 0.077(4) -0.018(3) -0.031(3) 0.006(3)
C61 0.062(4) 0.094(4) 0.085(4) 0.053(4) 0.002(3) 0.020(4)
C62 0.030(3) 0.028(3) 0.015(2) -0.0011(19) 0.006(2) 0.005(2)
C63 0.040(3) 0.024(3) 0.023(3) -0.005(2) 0.004(2) 0.008(2)
C64 0.051(3) 0.039(3) 0.017(2) 0.002(2) 0.009(2) 0.009(3)
C65 0.043(3) 0.025(3) 0.028(3) 0.001(2) 0.018(2) 0.004(2)
C66 0.035(3) 0.011(2) 0.027(3) 0.0006(19) -0.003(2) -0.008(2)
C67 0.031(3) 0.030(3) 0.030(3) -0.006(2) 0.014(2) -0.019(2)
C68 0.014(2) 0.033(3) 0.047(3) -0.021(2) 0.001(2) -0.007(2)
C69 0.021(2) 0.024(2) 0.027(3) -0.003(2) -0.004(2) 0.001(2)
C70 0.017(2) 0.018(2) 0.024(2) -0.0054(18) 0.0042(19) -0.0037(18)
C71 0.054(4) 0.015(2) 0.046(3) 0.001(2) -0.016(3) -0.004(2)
C72 0.056(4) 0.061(4) 0.059(4) -0.016(3) 0.031(3) -0.038(3)
C73 0.019(3) 0.075(5) 0.086(5) -0.042(4) -0.004(3) 0.001(3)
C74 0.055(4) 0.034(3) 0.039(3) 0.001(3) -0.019(3) -0.008(3)
C75 0.026(3) 0.043(3) 0.025(3) -0.019(2) 0.000(2) -0.009(2)

loop_
_atom_type_symbol
_atom_type_description
_atom_type_scat_dispersion_real
_atom_type_scat_dispersion_imag
_atom_type_scat_source
C C 0.0033 0.0016
;
International Tables for Crystallography
(Vol. C, Tables 4.2.6.8 and 6.1.1.4)
;
H H 0.0000 0.0000
;
International Tables for Crystallography
(Vol. C, Table 6.1.1.4)
;
Cl Cl 0.1484 0.1585
;
International Tables for Crystallography
(Vol. C, Tables 4.2.6.8 and 6.1.1.4)
;
N N 0.0061 0.0033
;
International Tables for Crystallography
(Vol. C, Tables 4.2.6.8 and 6.1.1.4)
;
Ti Ti 0.2776 0.4457
;
International Tables for Crystallography
(Vol. C, Tables 4.2.6.8 and 6.1.1.4)
;
O O 0.0106 0.0060
;
International Tables for Crystallography
(Vol. C, Tables 4.2.6.8 and 6.1.1.4)
;

loop_
_geom_angle_atom_site_label_1
_geom_angle_atom_site_label_2
_geom_angle_atom_site_label_3
_geom_angle
O1 Ti1 Cl1 103.02(10)
O1 Ti1 Cl2 103.27(10)
Cl1 Ti1 Cl2 101.11(5)
O1 Ti1 C16 90.52(14)
Cl1 Ti1 C16 124.93(12)
Cl2 Ti1 C16 127.55(11)
O1 Ti1 C20 106.95(14)
Cl1 Ti1 C20 142.96(12)
Cl2 Ti1 C20 92.77(11)
C16 Ti1 C20 35.37(15)
O1 Ti1 C17 110.38(14)
Cl1 Ti1 C17 91.49(12)
Cl2 Ti1 C17 140.26(11)
C16 Ti1 C17 35.07(15)
C20 Ti1 C17 57.93(15)
O1 Ti1 C19 141.68(15)
Cl1 Ti1 C19 112.69(12)
Cl2 Ti1 C19 83.56(11)
C16 Ti1 C19 57.98(15)
C20 Ti1 C19 34.73(15)
C17 Ti1 C19 56.93(15)
O1 Ti1 C18 144.82(14)
Cl1 Ti1 C18 85.43(11)
Cl2 Ti1 C18 108.53(11)
C16 Ti1 C18 58.15(15)
C20 Ti1 C18 57.55(15)
C17 Ti1 C18 34.59(14)
C19 Ti1 C18 33.78(15)
O2 Ti2 Cl3 103.63(10)
O2 Ti2 Cl4 101.75(11)
Cl3 Ti2 Cl4 101.85(5)
O2 Ti2 C45 110.11(15)
Cl3 Ti2 C45 141.08(12)
Cl4 Ti2 C45 89.91(12)
O2 Ti2 C41 92.09(15)
Cl3 Ti2 C41 127.33(12)
Cl4 Ti2 C41 123.88(12)
C45 Ti2 C41 35.23(15)
O2 Ti2 C42 109.36(15)
Cl3 Ti2 C42 93.16(12)
Cl4 Ti2 C42 141.04(12)
C45 Ti2 C42 57.94(16)
C41 Ti2 C42 34.83(15)
O2 Ti2 C44 145.17(15)
Cl3 Ti2 C44 108.96(12)
Cl4 Ti2 C44 83.48(13)
C45 Ti2 C44 35.07(15)
C41 Ti2 C44 58.31(15)
C42 Ti2 C44 57.60(16)
O2 Ti2 C43 143.76(16)
Cl3 Ti2 C43 83.66(12)
Cl4 Ti2 C43 111.53(13)
C45 Ti2 C43 57.64(16)
C41 Ti2 C43 57.72(16)
C42 Ti2 C43 34.40(16)
C44 Ti2 C43 34.39(16)
O3 Ti3 Cl6 103.58(10)
O3 Ti3 Cl5 102.09(10)
Cl6 Ti3 Cl5 101.70(5)
O3 Ti3 C66 91.65(15)
Cl6 Ti3 C66 128.51(13)
Cl5 Ti3 C66 122.96(13)
O3 Ti3 C67 110.68(17)
Cl6 Ti3 C67 140.88(14)
Cl5 Ti3 C67 89.26(13)
C66 Ti3 C67 35.26(17)
O3 Ti3 C70 108.39(14)
Cl6 Ti3 C70 93.60(12)
Cl5 Ti3 C70 141.46(11)
C66 Ti3 C70 35.43(16)
C67 Ti3 C70 58.36(16)
O3 Ti3 C68 145.49(17)
Cl6 Ti3 C68 108.26(15)
Cl5 Ti3 C68 84.35(12)
C66 Ti3 C68 57.98(17)
C67 Ti3 C68 34.92(18)
C70 Ti3 C68 57.21(16)
O3 Ti3 C69 143.10(15)
Cl6 Ti3 C69 83.65(12)
Cl5 Ti3 C69 111.91(12)
C66 Ti3 C69 58.15(16)
C67 Ti3 C69 57.60(17)
C70 Ti3 C69 34.71(15)
C68 Ti3 C69 33.65(17)
C3 O1 Ti1 169.3(3)
C28 O2 Ti2 169.8(3)
C53 O3 Ti3 167.9(3)
C26 N1 C1 110.6(3)
C26 N1 C51 110.5(3)
C1 N1 C51 110.7(3)
N1 C1 C2 111.9(3)
N1 C1 H1A 109.2
C2 C1 H1A 109.2
N1 C1 H1B 109.2
C2 C1 H1B 109.2
H1A C1 H1B 107.9
C7 C2 C3 118.8(4)
C7 C2 C1 121.1(4)
C3 C2 C1 120.1(4)
O1 C3 C2 117.3(4)
O1 C3 C4 121.6(4)
C2 C3 C4 121.1(4)
C5 C4 C3 116.1(4)
C5 C4 C12 120.8(4)
C3 C4 C12 123.0(4)
C6 C5 C4 124.3(4)
C6 C5 H5 117.9
C4 C5 H5 117.9
C5 C6 C7 117.3(4)
C5 C6 C8 123.7(4)
C7 C6 C8 119.0(4)
C2 C7 C6 122.3(4)
C2 C7 H7 118.9
C6 C7 H7 118.9
C11 C8 C9 107.8(4)
C11 C8 C10 108.8(4)
C9 C8 C10 109.0(4)
C11 C8 C6 112.1(4)
C9 C8 C6 110.4(4)
C10 C8 C6 108.6(4)
C8 C9 H9A 109.5
C8 C9 H9B 109.5
H9A C9 H9B 109.5
C8 C9 H9C 109.5
H9A C9 H9C 109.5
H9B C9 H9C 109.5
C8 C10 H10A 109.5
C8 C10 H10B 109.5
H10A C10 H10B 109.5
C8 C10 H10C 109.5
H10A C10 H10C 109.5
H10B C10 H10C 109.5
C8 C11 H11A 109.5
C8 C11 H11B 109.5
H11A C11 H11B 109.5
C8 C11 H11C 109.5
H11A C11 H11C 109.5
H11B C11 H11C 109.5
C4 C12 C15 112.1(4)
C4 C12 C14 109.7(4)
C15 C12 C14 108.3(4)
C4 C12 C13 109.9(4)
C15 C12 C13 106.5(4)
C14 C12 C13 110.2(4)
C12 C13 H13A 109.5
C12 C13 H13B 109.5
H13A C13 H13B 109.5
C12 C13 H13C 109.5
H13A C13 H13C 109.5
H13B C13 H13C 109.5
C12 C14 H14A 109.5
C12 C14 H14B 109.5
H14A C14 H14B 109.5
C12 C14 H14C 109.5
H14A C14 H14C 109.5
H14B C14 H14C 109.5
C12 C15 H15A 109.5
C12 C15 H15B 109.5
H15A C15 H15B 109.5
C12 C15 H15C 109.5
H15A C15 H15C 109.5
H15B C15 H15C 109.5
C20 C16 C17 106.9(4)
C20 C16 C21 125.9(4)
C17 C16 C21 127.0(4)
C20 C16 Ti1 72.5(2)
C17 C16 Ti1 73.7(2)
C21 C16 Ti1 122.4(3)
C18 C17 C16 108.6(4)
C18 C17 C22 123.7(4)
C16 C17 C22 127.5(4)
C18 C17 Ti1 74.0(3)
C16 C17 Ti1 71.2(2)
C22 C17 Ti1 125.5(3)
C19 C18 C17 107.7(4)
C19 C18 C23 127.4(4)
C17 C18 C23 124.8(4)
C19 C18 Ti1 72.8(3)
C17 C18 Ti1 71.4(2)
C23 C18 Ti1 125.1(3)
C18 C19 C20 108.8(4)
C18 C19 C24 125.9(4)
C20 C19 C24 125.2(4)
C18 C19 Ti1 73.4(2)
C20 C19 Ti1 70.6(2)
C24 C19 Ti1 125.2(3)
C19 C20 C16 108.0(4)
C19 C20 C25 126.2(4)
C16 C20 C25 125.3(4)
C19 C20 Ti1 74.7(3)
C16 C20 Ti1 72.1(2)
C25 C20 Ti1 125.2(3)
C16 C21 H21A 109.5
C16 C21 H21B 109.5
H21A C21 H21B 109.5
C16 C21 H21C 109.5
H21A C21 H21C 109.5
H21B C21 H21C 109.5
C17 C22 H22A 109.5
C17 C22 H22B 109.5
H22A C22 H22B 109.5
C17 C22 H22C 109.5
H22A C22 H22C 109.5
H22B C22 H22C 109.5
C18 C23 H23A 109.5
C18 C23 H23B 109.5
H23A C23 H23B 109.5
C18 C23 H23C 109.5
H23A C23 H23C 109.5
H23B C23 H23C 109.5
C19 C24 H24A 109.5
C19 C24 H24B 109.5
H24A C24 H24B 109.5
C19 C24 H24C 109.5
H24A C24 H24C 109.5
H24B C24 H24C 109.5
C20 C25 H25A 109.5
C20 C25 H25B 109.5
H25A C25 H25B 109.5
C20 C25 H25C 109.5
H25A C25 H25C 109.5
H25B C25 H25C 109.5
N1 C26 C27 112.8(3)
N1 C26 H26A 109.0
C27 C26 H26A 109.0
N1 C26 H26B 109.0
C27 C26 H26B 109.0
H26A C26 H26B 107.8
C32 C27 C28 118.6(4)
C32 C27 C26 121.3(4)
C28 C27 C26 120.1(4)
O2 C28 C27 116.9(4)
O2 C28 C29 122.2(4)
C27 C28 C29 120.9(4)
C30 C29 C28 116.5(4)
C30 C29 C37 120.9(4)
C28 C29 C37 122.6(4)
C31 C30 C29 124.2(4)
C31 C30 H30 117.9
C29 C30 H30 117.9
C32 C31 C30 116.9(4)
C32 C31 C33 122.8(4)
C30 C31 C33 120.3(4)
C31 C32 C27 123.0(4)
C31 C32 H32 118.5
C27 C32 H32 118.5
C34 C33 C36 112.8(5)
C34 C33 C31 113.1(5)
C36 C33 C31 112.6(5)
C34 C33 C35 106.1(6)
C36 C33 C35 102.6(5)
C31 C33 C35 108.8(5)
C33 C34 H34A 109.5
C33 C34 H34B 109.5
H34A C34 H34B 109.5
C33 C34 H34C 109.5
H34A C34 H34C 109.5
H34B C34 H34C 109.5
C33 C35 H35A 109.5
C33 C35 H35B 109.5
H35A C35 H35B 109.5
C33 C35 H35C 109.5
H35A C35 H35C 109.5
H35B C35 H35C 109.5
C33 C36 H36A 109.5
C33 C36 H36B 109.5
H36A C36 H36B 109.5
C33 C36 H36C 109.5
H36A C36 H36C 109.5
H36B C36 H36C 109.5
C39 C37 C40 108.2(4)
C39 C37 C29 112.6(4)
C40 C37 C29 110.8(4)
C39 C37 C38 106.1(5)
C40 C37 C38 110.5(4)
C29 C37 C38 108.6(4)
C37 C38 H38A 109.5
C37 C38 H38B 109.5
H38A C38 H38B 109.5
C37 C38 H38C 109.5
H38A C38 H38C 109.5
H38B C38 H38C 109.5
C37 C39 H39A 109.5
C37 C39 H39B 109.5
H39A C39 H39B 109.5
C37 C39 H39C 109.5
H39A C39 H39C 109.5
H39B C39 H39C 109.5
C37 C40 H40A 109.5
C37 C40 H40B 109.5
H40A C40 H40B 109.5
C37 C40 H40C 109.5
H40A C40 H40C 109.5
H40B C40 H40C 109.5
C42 C41 C45 107.4(4)
C42 C41 C46 126.2(4)
C45 C41 C46 126.3(4)
C42 C41 Ti2 73.5(3)
C45 C41 Ti2 72.1(2)
C46 C41 Ti2 122.3(3)
C43 C42 C41 108.5(4)
C43 C42 C47 124.1(4)
C41 C42 C47 126.9(4)
C43 C42 Ti2 74.0(3)
C41 C42 Ti2 71.6(3)
C47 C42 Ti2 126.7(3)
C42 C43 C44 108.5(4)
C42 C43 C48 126.0(5)
C44 C43 C48 125.3(5)
C42 C43 Ti2 71.6(3)
C44 C43 Ti2 72.5(3)
C48 C43 Ti2 125.3(3)
C43 C44 C45 106.9(4)
C43 C44 C49 125.2(5)
C45 C44 C49 127.8(5)
C43 C44 Ti2 73.1(3)
C45 C44 Ti2 70.3(2)
C49 C44 Ti2 123.1(3)
C41 C45 C44 108.6(4)
C41 C45 C50 126.6(4)
C44 C45 C50 124.5(4)
C41 C45 Ti2 72.7(2)
C44 C45 Ti2 74.6(3)
C50 C45 Ti2 123.7(3)
C41 C46 H46A 109.5
C41 C46 H46B 109.5
H46A C46 H46B 109.5
C41 C46 H46C 109.5
H46A C46 H46C 109.5
H46B C46 H46C 109.5
C42 C47 H47A 109.5
C42 C47 H47B 109.5
H47A C47 H47B 109.5
C42 C47 H47C 109.5
H47A C47 H47C 109.5
H47B C47 H47C 109.5
C43 C48 H48A 109.5
C43 C48 H48B 109.5
H48A C48 H48B 109.5
C43 C48 H48C 109.5
H48A C48 H48C 109.5
H48B C48 H48C 109.5
C44 C49 H49A 109.5
C44 C49 H49B 109.5
H49A C49 H49B 109.5
C44 C49 H49C 109.5
H49A C49 H49C 109.5
H49B C49 H49C 109.5
C45 C50 H50A 109.5
C45 C50 H50B 109.5
H50A C50 H50B 109.5
C45 C50 H50C 109.5
H50A C50 H50C 109.5
H50B C50 H50C 109.5
N1 C51 C52 112.7(3)
N1 C51 H51A 109.1
C52 C51 H51A 109.1
N1 C51 H51B 109.1
C52 C51 H51B 109.1
H51A C51 H51B 107.8
C57 C52 C53 120.1(4)
C57 C52 C51 120.0(4)
C53 C52 C51 119.9(4)
O3 C53 C52 117.7(4)
O3 C53 C54 121.3(4)
C52 C53 C54 120.9(4)
C55 C54 C53 116.5(4)
C55 C54 C62 120.0(4)
C53 C54 C62 123.4(4)
C54 C55 C56 123.8(4)
C54 C55 H55 118.1
C56 C55 H55 118.1
C57 C56 C55 117.8(4)
C57 C56 C58 122.0(4)
C55 C56 C58 120.2(4)
C52 C57 C56 120.8(4)
C52 C57 H57 119.6
C56 C57 H57 119.6
C59 C58 C61 108.8(6)
C59 C58 C56 113.5(5)
C61 C58 C56 110.6(5)
C59 C58 C60 109.9(6)
C61 C58 C60 107.5(6)
C56 C58 C60 106.4(5)
C58 C59 H59A 109.5
C58 C59 H59B 109.5
H59A C59 H59B 109.5
C58 C59 H59C 109.5
H59A C59 H59C 109.5
H59B C59 H59C 109.5
C58 C60 H60A 109.5
C58 C60 H60B 109.5
H60A C60 H60B 109.5
C58 C60 H60C 109.5
H60A C60 H60C 109.5
H60B C60 H60C 109.5
C58 C61 H61A 109.5
C58 C61 H61B 109.5
H61A C61 H61B 109.5
C58 C61 H61C 109.5
H61A C61 H61C 109.5
H61B C61 H61C 109.5
C64 C62 C63 107.8(4)
C64 C62 C54 112.0(4)
C63 C62 C54 108.7(4)
C64 C62 C65 107.0(4)
C63 C62 C65 110.9(4)
C54 C62 C65 110.4(4)
C62 C63 H63A 109.5
C62 C63 H63B 109.5
H63A C63 H63B 109.5
C62 C63 H63C 109.5
H63A C63 H63C 109.5
H63B C63 H63C 109.5
C62 C64 H64A 109.5
C62 C64 H64B 109.5
H64A C64 H64B 109.5
C62 C64 H64C 109.5
H64A C64 H64C 109.5
H64B C64 H64C 109.5
C62 C65 H65A 109.5
C62 C65 H65B 109.5
H65A C65 H65B 109.5
C62 C65 H65C 109.5
H65A C65 H65C 109.5
H65B C65 H65C 109.5
C67 C66 C70 107.6(4)
C67 C66 C71 125.7(5)
C70 C66 C71 126.7(5)
C67 C66 Ti3 72.9(3)
C70 C66 Ti3 73.6(2)
C71 C66 Ti3 121.3(3)
C66 C67 C68 107.4(4)
C66 C67 C72 126.7(5)
C68 C67 C72 125.6(5)
C66 C67 Ti3 71.8(3)
C68 C67 Ti3 74.0(3)
C72 C67 Ti3 124.8(4)
C69 C68 C67 109.0(4)
C69 C68 C73 123.5(5)
C67 C68 C73 127.5(5)
C69 C68 Ti3 73.3(3)
C67 C68 Ti3 71.1(3)
C73 C68 Ti3 122.8(3)
C68 C69 C70 108.6(4)
C68 C69 C74 127.4(5)
C70 C69 C74 123.7(5)
C68 C69 Ti3 73.0(3)
C70 C69 Ti3 71.8(2)
C74 C69 Ti3 125.7(3)
C69 C70 C66 107.3(4)
C69 C70 C75 124.6(4)
C66 C70 C75 127.7(4)
C69 C70 Ti3 73.5(3)
C66 C70 Ti3 71.0(2)
C75 C70 Ti3 126.8(3)
C66 C71 H71A 109.5
C66 C71 H71B 109.5
H71A C71 H71B 109.5
C66 C71 H71C 109.5
H71A C71 H71C 109.5
H71B C71 H71C 109.5
C67 C72 H72A 109.5
C67 C72 H72B 109.5
H72A C72 H72B 109.5
C67 C72 H72C 109.5
H72A C72 H72C 109.5
H72B C72 H72C 109.5
C68 C73 H73A 109.5
C68 C73 H73B 109.5
H73A C73 H73B 109.5
C68 C73 H73C 109.5
H73A C73 H73C 109.5
H73B C73 H73C 109.5
C69 C74 H74A 109.5
C69 C74 H74B 109.5
H74A C74 H74B 109.5
C69 C74 H74C 109.5
H74A C74 H74C 109.5
H74B C74 H74C 109.5
C70 C75 H75A 109.5
C70 C75 H75B 109.5
H75A C75 H75B 109.5
C70 C75 H75C 109.5
H75A C75 H75C 109.5
H75B C75 H75C 109.5

loop_
_geom_bond_atom_site_label_1
_geom_bond_atom_site_label_2
_geom_bond_distance
Ti1 O1 1.790(3)
Ti1 Cl1 2.2616(14)
Ti1 Cl2 2.2701(14)
Ti1 C16 2.348(4)
Ti1 C20 2.353(4)
Ti1 C17 2.381(4)
Ti1 C19 2.407(4)
Ti1 C18 2.414(4)
Ti2 O2 1.792(3)
Ti2 Cl3 2.2602(14)
Ti2 Cl4 2.2652(14)
Ti2 C45 2.335(4)
Ti2 C41 2.343(4)
Ti2 C42 2.368(5)
Ti2 C44 2.391(4)
Ti2 C43 2.398(5)
Ti3 O3 1.789(3)
Ti3 Cl6 2.2546(14)
Ti3 Cl5 2.2700(14)
Ti3 C66 2.339(4)
Ti3 C67 2.353(5)
Ti3 C70 2.373(4)
Ti3 C68 2.391(5)
Ti3 C69 2.395(5)
O1 C3 1.377(5)
O2 C28 1.371(5)
O3 C53 1.373(5)
N1 C26 1.456(5)
N1 C1 1.468(5)
N1 C51 1.471(5)
C1 C2 1.498(6)
C1 H1A 0.9900
C1 H1B 0.9900
C2 C7 1.373(6)
C2 C3 1.415(6)
C3 C4 1.417(6)
C4 C5 1.394(6)
C4 C12 1.530(6)
C5 C6 1.382(6)
C5 H5 0.9500
C6 C7 1.395(6)
C6 C8 1.541(6)
C7 H7 0.9500
C8 C11 1.506(7)
C8 C9 1.533(7)
C8 C10 1.542(7)
C9 H9A 0.9800
C9 H9B 0.9800
C9 H9C 0.9800
C10 H10A 0.9800
C10 H10B 0.9800
C10 H10C 0.9800
C11 H11A 0.9800
C11 H11B 0.9800
C11 H11C 0.9800
C12 C15 1.536(6)
C12 C14 1.540(7)
C12 C13 1.545(6)
C13 H13A 0.9800
C13 H13B 0.9800
C13 H13C 0.9800
C14 H14A 0.9800
C14 H14B 0.9800
C14 H14C 0.9800
C15 H15A 0.9800
C15 H15B 0.9800
C15 H15C 0.9800
C16 C20 1.428(6)
C16 C17 1.425(6)
C16 C21 1.497(6)
C17 C18 1.426(6)
C17 C22 1.506(6)
C18 C19 1.401(6)
C18 C23 1.477(6)
C19 C20 1.422(6)
C19 C24 1.502(6)
C20 C25 1.489(6)
C21 H21A 0.9800
C21 H21B 0.9800
C21 H21C 0.9800
C22 H22A 0.9800
C22 H22B 0.9800
C22 H22C 0.9800
C23 H23A 0.9800
C23 H23B 0.9800
C23 H23C 0.9800
C24 H24A 0.9800
C24 H24B 0.9800
C24 H24C 0.9800
C25 H25A 0.9800
C25 H25B 0.9800
C25 H25C 0.9800
C26 C27 1.493(6)
C26 H26A 0.9900
C26 H26B 0.9900
C27 C32 1.382(6)
C27 C28 1.412(6)
C28 C29 1.417(6)
C29 C30 1.398(7)
C29 C37 1.534(6)
C30 C31 1.390(6)
C30 H30 0.9500
C31 C32 1.383(6)
C31 C33 1.537(6)
C32 H32 0.9500
C33 C34 1.456(8)
C33 C36 1.479(7)
C33 C35 1.554(9)
C34 H34A 0.9800
C34 H34B 0.9800
C34 H34C 0.9800
C35 H35A 0.9800
C35 H35B 0.9800
C35 H35C 0.9800
C36 H36A 0.9800
C36 H36B 0.9800
C36 H36C 0.9800
C37 C39 1.528(7)
C37 C40 1.530(7)
C37 C38 1.547(8)
C38 H38A 0.9800
C38 H38B 0.9800
C38 H38C 0.9800
C39 H39A 0.9800
C39 H39B 0.9800
C39 H39C 0.9800
C40 H40A 0.9800
C40 H40B 0.9800
C40 H40C 0.9800
C41 C42 1.410(6)
C41 C45 1.416(6)
C41 C46 1.501(6)
C42 C43 1.410(7)
C42 C47 1.510(6)
C43 C44 1.416(7)
C43 C48 1.505(7)
C44 C45 1.425(6)
C44 C49 1.486(7)
C45 C50 1.503(6)
C46 H46A 0.9800
C46 H46B 0.9800
C46 H46C 0.9800
C47 H47A 0.9800
C47 H47B 0.9800
C47 H47C 0.9800
C48 H48A 0.9800
C48 H48B 0.9800
C48 H48C 0.9800
C49 H49A 0.9800
C49 H49B 0.9800
C49 H49C 0.9800
C50 H50A 0.9800
C50 H50B 0.9800
C50 H50C 0.9800
C51 C52 1.509(6)
C51 H51A 0.9900
C51 H51B 0.9900
C52 C57 1.389(6)
C52 C53 1.402(6)
C53 C54 1.414(6)
C54 C55 1.398(6)
C54 C62 1.539(6)
C55 C56 1.397(6)
C55 H55 0.9500
C56 C57 1.395(6)
C56 C58 1.531(6)
C57 H57 0.9500
C58 C59 1.471(8)
C58 C61 1.526(8)
C58 C60 1.546(9)
C59 H59A 0.9800
C59 H59B 0.9800
C59 H59C 0.9800
C60 H60A 0.9800
C60 H60B 0.9800
C60 H60C 0.9800
C61 H61A 0.9800
C61 H61B 0.9800
C61 H61C 0.9800
C62 C64 1.523(6)
C62 C63 1.524(6)
C62 C65 1.545(7)
C63 H63A 0.9800
C63 H63B 0.9800
C63 H63C 0.9800
C64 H64A 0.9800
C64 H64B 0.9800
C64 H64C 0.9800
C65 H65A 0.9800
C65 H65B 0.9800
C65 H65C 0.9800
C66 C67 1.421(7)
C66 C70 1.434(6)
C66 C71 1.493(7)
C67 C68 1.424(8)
C67 C72 1.475(7)
C68 C69 1.386(7)
C68 C73 1.511(7)
C69 C70 1.423(6)
C69 C74 1.492(7)
C70 C75 1.487(6)
C71 H71A 0.9800
C71 H71B 0.9800
C71 H71C 0.9800
C72 H72A 0.9800
C72 H72B 0.9800
C72 H72C 0.9800
C73 H73A 0.9800
C73 H73B 0.9800
C73 H73C 0.9800
C74 H74A 0.9800
C74 H74B 0.9800
C74 H74C 0.9800
C75 H75A 0.9800
C75 H75B 0.9800
C75 H75C 0.9800

loop_
_geom_torsion_atom_site_label_1
_geom_torsion_atom_site_label_2
_geom_torsion_atom_site_label_3
_geom_torsion_atom_site_label_4
_geom_torsion
Cl1 Ti1 O1 C3 77.7(15)
Cl2 Ti1 O1 C3 -177.4(15)
C16 Ti1 O1 C3 -48.5(15)
C20 Ti1 O1 C3 -80.3(15)
C17 Ti1 O1 C3 -18.9(16)
C19 Ti1 O1 C3 -80.9(16)
C18 Ti1 O1 C3 -23.1(16)
Cl3 Ti2 O2 C28 59.9(16)
Cl4 Ti2 O2 C28 165.4(16)
C45 Ti2 O2 C28 -100.4(16)
C41 Ti2 O2 C28 -69.4(16)
C42 Ti2 O2 C28 -38.4(17)
C44 Ti2 O2 C28 -99.1(16)
C43 Ti2 O2 C28 -38.0(17)
Cl6 Ti3 O3 C53 88.4(13)
Cl5 Ti3 O3 C53 -166.2(13)
C66 Ti3 O3 C53 -42.0(13)
C67 Ti3 O3 C53 -72.4(13)
C70 Ti3 O3 C53 -10.1(13)
C68 Ti3 O3 C53 -68.6(14)
C69 Ti3 O3 C53 -9.2(14)
C26 N1 C1 C2 78.1(4)
C51 N1 C1 C2 -159.2(3)
N1 C1 C2 C7 9.5(6)
N1 C1 C2 C3 -170.8(4)
Ti1 O1 C3 C2 -25.8(17)
Ti1 O1 C3 C4 154.5(13)
C7 C2 C3 O1 -178.1(4)
C1 C2 C3 O1 2.3(6)
C7 C2 C3 C4 1.7(6)
C1 C2 C3 C4 -178.0(4)
O1 C3 C4 C5 177.3(4)
C2 C3 C4 C5 -2.4(6)
O1 C3 C4 C12 0.4(6)
C2 C3 C4 C12 -179.4(4)
C3 C4 C5 C6 0.7(6)
C12 C4 C5 C6 177.8(4)
C4 C5 C6 C7 1.6(7)
C4 C5 C6 C8 -179.0(4)
C3 C2 C7 C6 0.9(7)
C1 C2 C7 C6 -179.5(4)
C5 C6 C7 C2 -2.5(7)
C8 C6 C7 C2 178.1(4)
C5 C6 C8 C11 -0.7(7)
C7 C6 C8 C11 178.8(4)
C5 C6 C8 C9 -120.9(5)
C7 C6 C8 C9 58.5(6)
C5 C6 C8 C10 119.6(5)
C7 C6 C8 C10 -61.0(6)
C5 C4 C12 C15 8.3(6)
C3 C4 C12 C15 -174.9(4)
C5 C4 C12 C14 -112.1(5)
C3 C4 C12 C14 64.7(5)
C5 C4 C12 C13 126.5(4)
C3 C4 C12 C13 -56.7(5)
C20 C16 C17 C18 -0.4(5)
C21 C16 C17 C18 -176.3(4)
Ti1 C16 C17 C18 65.0(3)
C20 C16 C17 C22 173.8(4)
C21 C16 C17 C22 -2.1(7)
Ti1 C16 C17 C22 -120.8(5)
C20 C16 C17 Ti1 -65.4(3)
C21 C16 C17 Ti1 118.7(4)
C16 C17 C18 C19 1.1(5)
C22 C17 C18 C19 -173.4(4)
Ti1 C17 C18 C19 64.3(3)
C16 C17 C18 C23 176.5(4)
C22 C17 C18 C23 2.0(7)
Ti1 C17 C18 C23 -120.3(5)
C16 C17 C18 Ti1 -63.2(3)
C22 C17 C18 Ti1 122.3(4)
C17 C18 C19 C20 -1.3(5)
C23 C18 C19 C20 -176.6(4)
Ti1 C18 C19 C20 62.1(3)
C17 C18 C19 C24 174.8(4)
C23 C18 C19 C24 -0.5(8)
Ti1 C18 C19 C24 -121.8(5)
C17 C18 C19 Ti1 -63.4(3)
C23 C18 C19 Ti1 121.4(5)
C18 C19 C20 C16 1.1(5)
C24 C19 C20 C16 -175.1(4)
Ti1 C19 C20 C16 64.9(3)
C18 C19 C20 C25 173.4(4)
C24 C19 C20 C25 -2.8(7)
Ti1 C19 C20 C25 -122.8(5)
C18 C19 C20 Ti1 -63.9(3)
C24 C19 C20 Ti1 120.0(4)
C17 C16 C20 C19 -0.4(5)
C21 C16 C20 C19 175.5(4)
Ti1 C16 C20 C19 -66.7(3)
C17 C16 C20 C25 -172.8(4)
C21 C16 C20 C25 3.2(7)
Ti1 C16 C20 C25 121.0(4)
C17 C16 C20 Ti1 66.2(3)
C21 C16 C20 Ti1 -117.8(4)
C1 N1 C26 C27 -162.1(3)
C51 N1 C26 C27 75.0(4)
N1 C26 C27 C32 16.2(6)
N1 C26 C27 C28 -162.1(4)
Ti2 O2 C28 C27 -11.0(19)
Ti2 O2 C28 C29 170.8(14)
C32 C27 C28 O2 -178.9(4)
C26 C27 C28 O2 -0.5(6)
C32 C27 C28 C29 -0.6(7)
C26 C27 C28 C29 177.7(4)
O2 C28 C29 C30 178.5(4)
C27 C28 C29 C30 0.3(7)
O2 C28 C29 C37 0.2(7)
C27 C28 C29 C37 -177.9(4)
C28 C29 C30 C31 -0.1(7)
C37 C29 C30 C31 178.1(5)
C29 C30 C31 C32 0.3(8)
C29 C30 C31 C33 -177.2(5)
C30 C31 C32 C27 -0.6(7)
C33 C31 C32 C27 176.8(5)
C28 C27 C32 C31 0.8(7)
C26 C27 C32 C31 -177.5(4)
C32 C31 C33 C34 14.1(8)
C30 C31 C33 C34 -168.5(6)
C32 C31 C33 C36 143.4(5)
C30 C31 C33 C36 -39.2(7)
C32 C31 C33 C35 -103.5(6)
C30 C31 C33 C35 73.9(6)
C30 C29 C37 C39 3.2(7)
C28 C29 C37 C39 -178.6(5)
C30 C29 C37 C40 124.5(5)
C28 C29 C37 C40 -57.3(6)
C30 C29 C37 C38 -113.9(5)
C28 C29 C37 C38 64.2(6)
C45 C41 C42 C43 0.7(5)
C46 C41 C42 C43 -176.4(4)
Ti2 C41 C42 C43 65.3(3)
C45 C41 C42 C47 172.9(4)
C46 C41 C42 C47 -4.2(7)
Ti2 C41 C42 C47 -122.5(5)
C45 C41 C42 Ti2 -64.6(3)
C46 C41 C42 Ti2 118.3(4)
C41 C42 C43 C44 -0.2(5)
C47 C42 C43 C44 -172.6(4)
Ti2 C42 C43 C44 63.6(3)
C41 C42 C43 C48 175.5(5)
C47 C42 C43 C48 3.0(8)
Ti2 C42 C43 C48 -120.7(5)
C41 C42 C43 Ti2 -63.8(3)
C47 C42 C43 Ti2 123.8(4)
C42 C43 C44 C45 -0.4(5)
C48 C43 C44 C45 -176.2(5)
Ti2 C43 C44 C45 62.6(3)
C42 C43 C44 C49 178.0(4)
C48 C43 C44 C49 2.3(8)
Ti2 C43 C44 C49 -118.9(5)
C42 C43 C44 Ti2 -63.0(3)
C48 C43 C44 Ti2 121.3(5)
C42 C41 C45 C44 -1.0(5)
C46 C41 C45 C44 176.2(4)
Ti2 C41 C45 C44 -66.5(3)
C42 C41 C45 C50 -174.9(4)
C46 C41 C45 C50 2.2(7)
Ti2 C41 C45 C50 119.5(5)
C42 C41 C45 Ti2 65.6(3)
C46 C41 C45 Ti2 -117.3(4)
C43 C44 C45 C41 0.9(5)
C49 C44 C45 C41 -177.6(5)
Ti2 C44 C45 C41 65.3(3)
C43 C44 C45 C50 175.0(4)
C49 C44 C45 C50 -3.5(8)
Ti2 C44 C45 C50 -120.6(4)
C43 C44 C45 Ti2 -64.4(3)
C49 C44 C45 Ti2 117.2(5)
C26 N1 C51 C52 -161.2(3)
C1 N1 C51 C52 76.0(4)
N1 C51 C52 C57 16.6(6)
N1 C51 C52 C53 -163.6(4)
Ti3 O3 C53 C52 -38.3(15)
Ti3 O3 C53 C54 144.1(11)
C57 C52 C53 O3 179.2(4)
C51 C52 C53 O3 -0.6(6)
C57 C52 C53 C54 -3.2(6)
C51 C52 C53 C54 177.0(4)
O3 C53 C54 C55 -179.6(4)
C52 C53 C54 C55 2.9(6)
O3 C53 C54 C62 3.4(6)
C52 C53 C54 C62 -174.1(4)
C53 C54 C55 C56 -1.4(7)
C62 C54 C55 C56 175.7(4)
C54 C55 C56 C57 0.0(7)
C54 C55 C56 C58 -178.7(4)
C53 C52 C57 C56 1.8(6)
C51 C52 C57 C56 -178.4(4)
C55 C56 C57 C52 -0.2(7)
C58 C56 C57 C52 178.5(4)
C57 C56 C58 C59 4.5(8)
C55 C56 C58 C59 -176.9(5)
C57 C56 C58 C61 127.0(6)
C55 C56 C58 C61 -54.3(7)
C57 C56 C58 C60 -116.5(6)
C55 C56 C58 C60 62.1(6)
C55 C54 C62 C64 3.5(6)
C53 C54 C62 C64 -179.6(4)
C55 C54 C62 C63 -115.6(5)
C53 C54 C62 C63 61.3(6)
C55 C54 C62 C65 122.6(5)
C53 C54 C62 C65 -60.5(6)
C70 C66 C67 C68 -0.1(5)
C71 C66 C67 C68 177.4(4)
Ti3 C66 C67 C68 -66.0(3)
C70 C66 C67 C72 -173.8(5)
C71 C66 C67 C72 3.6(8)
Ti3 C66 C67 C72 120.3(5)
C70 C66 C67 Ti3 65.9(3)
C71 C66 C67 Ti3 -116.6(5)
C66 C67 C68 C69 0.6(5)
C72 C67 C68 C69 174.4(5)
Ti3 C67 C68 C69 -64.0(3)
C66 C67 C68 C73 -178.2(5)
C72 C67 C68 C73 -4.4(8)
Ti3 C67 C68 C73 117.3(5)
C66 C67 C68 Ti3 64.5(3)
C72 C67 C68 Ti3 -121.6(5)
C67 C68 C69 C70 -0.9(5)
C73 C68 C69 C70 178.0(5)
Ti3 C68 C69 C70 -63.4(3)
C67 C68 C69 C74 -175.2(5)
C73 C68 C69 C74 3.6(8)
Ti3 C68 C69 C74 122.3(5)
C67 C68 C69 Ti3 62.5(3)
C73 C68 C69 Ti3 -118.7(5)
C68 C69 C70 C66 0.8(5)
C74 C69 C70 C66 175.4(4)
Ti3 C69 C70 C66 -63.4(3)
C68 C69 C70 C75 -172.2(4)
C74 C69 C70 C75 2.4(7)
Ti3 C69 C70 C75 123.7(4)
C68 C69 C70 Ti3 64.2(3)
C74 C69 C70 Ti3 -121.2(5)
C67 C66 C70 C69 -0.4(5)
C71 C66 C70 C69 -177.8(4)
Ti3 C66 C70 C69 65.0(3)
C67 C66 C70 C75 172.2(4)
C71 C66 C70 C75 -5.2(7)
Ti3 C66 C70 C75 -122.3(5)
C67 C66 C70 Ti3 -65.5(3)
C71 C66 C70 Ti3 117.1(5)

loop_
_platon_squeeze_void_nr
_platon_squeeze_void_average_x
_platon_squeeze_void_average_y
_platon_squeeze_void_average_z
_platon_squeeze_void_volume
_platon_squeeze_void_count_electrons
1 -0.002 0.500 0.000 662.0 18.8
2 0.000 0.500 0.500 271.6 0.0
3 0.156 0.000 0.500 661.9 18.2
4 0.110 0.375 0.155 10.5 -0.2
5 0.167 0.783 0.088 11.2 0.8
6 0.167 0.750 0.361 7.0 -0.9
7 0.500 1.000 0.000 271.6 0.1
8 0.333 0.283 0.412 11.2 0.6
9 0.333 0.250 0.139 7.0 -1.0
10 0.389 0.875 0.345 10.4 -0.1
11 0.610 0.125 0.655 11.0 0.2
12 0.667 0.717 0.588 11.2 0.8
13 0.667 0.750 0.861 7.0 -0.8
14 0.833 0.217 0.912 11.2 0.6
15 0.833 0.250 0.639 7.0 -1.0
16 0.889 0.625 0.845 11.0 0.3
